data_4100487
loop_
_publ_author_name
'M. Jagoda'
'S. Warzeska'
'H. Pritzkow'
'H. Wadepohl'
'P. Imhof'
'J. Smith'
'R. Kr\"amer'

_publ_section_title
;
Catalytic Transesterification of Dialkyl Phosphates by a Bioinspired
Dicopper(II) Macrocyclic Complex
;
_journal_name_full 'Journal of the American Chemical Society'
_journal_page_first 15061
_journal_paper_doi 10.1021/ja051357b
_journal_year 2005
_chemical_formula_sum 'C39 H48 Cu2 N11 O15 P'
_chemical_formula_weight 1068.93
_space_group_IT_number 61
_symmetry_cell_setting orthorhombic
_symmetry_space_group_name_Hall '-P 2ac 2ab'
_symmetry_space_group_name_H-M 'P b c a'
_cell_angle_alpha 90.00
_cell_angle_beta 90.00
_cell_angle_gamma 90.00
_cell_formula_units_Z 8
_cell_length_a 14.5986(16)
_cell_length_b 20.862(2)
_cell_length_c 28.726(3)
_cell_measurement_temperature 100(2)
_cell_volume 8748.7(16)
_diffrn_ambient_temperature 100(2)
_exptl_crystal_density_diffrn 1.623
_cod_database_code 4100487

loop_
_symmetry_equiv_pos_as_xyz
'x, y, z'
'-x+1/2, -y, z+1/2'
'x+1/2, -y+1/2, -z'
'-x, y+1/2, -z+1/2'
'-x, -y, -z'
'x-1/2, y, -z-1/2'
'-x-1/2, y-1/2, z'
'x, -y-1/2, z-1/2'

loop_
_atom_site_label
_atom_site_type_symbol
_atom_site_fract_x
_atom_site_fract_y
_atom_site_fract_z
_atom_site_U_iso_or_equiv
_atom_site_adp_type
_atom_site_occupancy
_atom_site_symmetry_multiplicity
_atom_site_calc_flag
_atom_site_refinement_flags
_atom_site_disorder_assembly
_atom_site_disorder_group
C1 C 0.5041(4) 0.4573(3) 0.0956(2) 0.0283(17) Uani 1 1 d . . .
H1A H 0.5688 0.4549 0.0854 0.034 Uiso 1 1 calc R . .
H1B H 0.4922 0.5018 0.1059 0.034 Uiso 1 1 calc R . .
C2 C 0.4450(4) 0.4430(3) 0.0557(2) 0.0224(16) Uani 1 1 d . . .
C3 C 0.3971(5) 0.4385(3) 0.0224(2) 0.0257(16) Uani 1 1 d . . .
C4 C 0.3398(4) 0.4422(3) -0.0187(2) 0.0285(16) Uani 1 1 d . . .
H4A H 0.3761 0.4284 -0.0460 0.034 Uiso 1 1 calc R . .
H4B H 0.3221 0.4875 -0.0238 0.034 Uiso 1 1 calc R . .
C5 C 0.1682(5) 0.3260(3) 0.2269(2) 0.0288(17) Uani 1 1 d . . .
H5A H 0.1756 0.2810 0.2167 0.035 Uiso 1 1 calc R . .
H5B H 0.1371 0.3257 0.2575 0.035 Uiso 1 1 calc R . .
C6 C 0.1111(5) 0.3598(3) 0.1935(3) 0.0301(18) Uani 1 1 d . . .
C7 C 0.0672(4) 0.3874(3) 0.1652(3) 0.0311(17) Uani 1 1 d . . .
C8 C 0.0149(4) 0.4176(3) 0.1277(2) 0.0266(17) Uani 1 1 d . . .
H8A H 0.0311 0.4637 0.1266 0.032 Uiso 1 1 calc R . .
H8B H -0.0511 0.4146 0.1354 0.032 Uiso 1 1 calc R . .
C9 C 0.5400(4) 0.4403(3) 0.1762(2) 0.0243(16) Uani 1 1 d . . .
H9A H 0.5832 0.4738 0.1656 0.029 Uiso 1 1 calc R . .
H9B H 0.5766 0.4053 0.1902 0.029 Uiso 1 1 calc R . .
C10 C 0.4787(4) 0.4685(3) 0.2133(2) 0.0249(17) Uani 1 1 d . . .
C11 C 0.3412(5) 0.4555(3) 0.2540(2) 0.0225(15) Uani 1 1 d . . .
C12 C 0.3674(4) 0.4995(3) 0.2863(2) 0.0291(18) Uani 1 1 d . . .
H12 H 0.3291 0.5090 0.3121 0.035 Uiso 1 1 calc R . .
C13 C 0.4512(5) 0.5301(3) 0.2809(2) 0.0325(18) Uani 1 1 d . . .
H13 H 0.4703 0.5614 0.3028 0.039 Uiso 1 1 calc R . .
C14 C 0.5071(4) 0.5147(3) 0.2431(2) 0.0231(16) Uani 1 1 d . . .
H14 H 0.5638 0.5362 0.2384 0.028 Uiso 1 1 calc R . .
C15 C 0.2524(4) 0.4185(3) 0.2563(2) 0.0244(16) Uani 1 1 d . . .
H15A H 0.2357 0.4113 0.2893 0.029 Uiso 1 1 calc R . .
H15B H 0.2030 0.4440 0.2417 0.029 Uiso 1 1 calc R . .
C16 C 0.3223(4) 0.3104(3) 0.2558(2) 0.0288(17) Uani 1 1 d . . .
H16A H 0.2856 0.2746 0.2685 0.035 Uiso 1 1 calc R . .
H16B H 0.3516 0.3327 0.2823 0.035 Uiso 1 1 calc R . .
C17 C 0.3961(4) 0.2833(3) 0.2249(2) 0.0215(16) Uani 1 1 d . . .
C18 C 0.4955(4) 0.3018(3) 0.1625(2) 0.0267(16) Uani 1 1 d . . .
C19 C 0.5483(5) 0.2502(3) 0.1749(2) 0.0286(17) Uani 1 1 d . . .
H19 H 0.6017 0.2399 0.1575 0.034 Uiso 1 1 calc R . .
C20 C 0.5236(5) 0.2138(3) 0.2123(2) 0.0319(18) Uani 1 1 d . . .
H20 H 0.5589 0.1773 0.2207 0.038 Uiso 1 1 calc R . .
C21 C 0.4459(5) 0.2304(3) 0.2381(2) 0.0297(18) Uani 1 1 d . . .
H21 H 0.4279 0.2056 0.2643 0.036 Uiso 1 1 calc R . .
C22 C 0.5183(4) 0.3472(3) 0.1234(2) 0.0251(17) Uani 1 1 d . . .
H22A H 0.5850 0.3457 0.1173 0.030 Uiso 1 1 calc R . .
H22B H 0.4862 0.3334 0.0948 0.030 Uiso 1 1 calc R . .
C23 C -0.0408(4) 0.4183(3) 0.0497(2) 0.0349(19) Uani 1 1 d . . .
H23A H -0.0430 0.4653 0.0547 0.042 Uiso 1 1 calc R . .
H23B H -0.1017 0.4005 0.0575 0.042 Uiso 1 1 calc R . .
C24 C -0.0189(5) 0.4046(3) -0.0006(2) 0.0309(18) Uani 1 1 d . . .
C25 C 0.1000(5) 0.4053(3) -0.0531(2) 0.0292(17) Uani 1 1 d . . .
C26 C 0.0473(5) 0.3755(3) -0.0875(2) 0.0328(18) Uani 1 1 d . . .
H26 H 0.0721 0.3655 -0.1171 0.039 Uiso 1 1 calc R . .
C27 C -0.0429(5) 0.3610(3) -0.0764(2) 0.0325(18) Uani 1 1 d . . .
H27 H -0.0818 0.3417 -0.0989 0.039 Uiso 1 1 calc R . .
C28 C -0.0760(5) 0.3750(3) -0.0321(2) 0.0346(19) Uani 1 1 d . . .
H28 H -0.1371 0.3643 -0.0238 0.042 Uiso 1 1 calc R . .
C29 C 0.2007(5) 0.4197(3) -0.0593(2) 0.036(2) Uani 1 1 d . . .
H29A H 0.2087 0.4659 -0.0661 0.043 Uiso 1 1 calc R . .
H29B H 0.2245 0.3952 -0.0862 0.043 Uiso 1 1 calc R . .
C30 C 0.2800(4) 0.3336(3) -0.0169(2) 0.0275(17) Uani 1 1 d . . .
H30A H 0.3310 0.3259 0.0051 0.033 Uiso 1 1 calc R . .
H30B H 0.3015 0.3219 -0.0485 0.033 Uiso 1 1 calc R . .
C31 C 0.2005(5) 0.2918(3) -0.0040(2) 0.0245(16) Uani 1 1 d . . .
C32 C 0.0719(4) 0.2847(3) 0.0445(2) 0.0249(16) Uani 1 1 d . . .
C33 C 0.0504(5) 0.2256(3) 0.0267(2) 0.0286(18) Uani 1 1 d . . .
H33 H -0.0019 0.2030 0.0375 0.034 Uiso 1 1 calc R . .
C34 C 0.1062(5) 0.1996(3) -0.0073(2) 0.0313(18) Uani 1 1 d . . .
H34 H 0.0924 0.1585 -0.0197 0.038 Uiso 1 1 calc R . .
C35 C 0.1817(5) 0.2327(3) -0.0231(2) 0.0277(18) Uani 1 1 d . . .
H35 H 0.2198 0.2152 -0.0467 0.033 Uiso 1 1 calc R . .
C36 C 0.0210(4) 0.3182(3) 0.0824(2) 0.0279(17) Uani 1 1 d . . .
H36A H 0.0439 0.3027 0.1128 0.033 Uiso 1 1 calc R . .
H36B H -0.0446 0.3067 0.0802 0.033 Uiso 1 1 calc R . .
C37 C 0.3271(5) 0.5913(3) 0.0658(2) 0.0328(18) Uani 1 1 d . . .
H37A H 0.2988 0.5715 0.0384 0.049 Uiso 1 1 calc R . .
H37B H 0.3906 0.6029 0.0586 0.049 Uiso 1 1 calc R . .
H37C H 0.2929 0.6299 0.0744 0.049 Uiso 1 1 calc R . .
C38 C 0.1964(5) 0.5918(3) 0.1790(2) 0.0375(19) Uani 1 1 d . . .
H38A H 0.2101 0.5605 0.2034 0.056 Uiso 1 1 calc R . .
H38B H 0.1474 0.6204 0.1895 0.056 Uiso 1 1 calc R . .
H38C H 0.2515 0.6171 0.1722 0.056 Uiso 1 1 calc R . .
C39 C 0.5192(6) 0.1583(4) 0.3527(3) 0.065(3) Uani 1 1 d . . .
H39A H 0.4917 0.1985 0.3419 0.098 Uiso 1 1 calc R . .
H39B H 0.5380 0.1326 0.3258 0.098 Uiso 1 1 calc R . .
H39C H 0.5729 0.1678 0.3720 0.098 Uiso 1 1 calc R . .
Cu1 Cu 0.33996(5) 0.38809(3) 0.16506(3) 0.0223(2) Uani 1 1 d . . .
Cu2 Cu 0.16224(6) 0.40648(3) 0.04527(3) 0.0248(2) Uani 1 1 d . . .
N1 N 0.2601(4) 0.3556(3) 0.23215(17) 0.0267(14) Uani 1 1 d . . .
N2 N 0.4170(3) 0.3160(2) 0.18678(18) 0.0218(13) Uani 1 1 d . . .
N3 N 0.4912(3) 0.4143(2) 0.13484(18) 0.0250(13) Uani 1 1 d . . .
N4 N 0.3943(4) 0.4405(2) 0.21680(18) 0.0250(13) Uani 1 1 d . . .
N5 N 0.0297(3) 0.3895(2) 0.08092(17) 0.0244(13) Uani 1 1 d . . .
N6 N 0.1473(4) 0.3173(2) 0.02989(17) 0.0253(13) Uani 1 1 d . . .
N7 N 0.0671(4) 0.4214(2) -0.01173(19) 0.0295(15) Uani 1 1 d . . .
N8 N 0.2552(4) 0.4025(2) -0.01614(17) 0.0242(13) Uani 1 1 d . . .
N9 N 0.2601(5) 0.1391(3) 0.3022(2) 0.0394(16) Uani 1 1 d . . .
N10 N 0.7456(4) 0.4104(3) 0.1057(2) 0.0363(15) Uani 1 1 d . . .
N11 N 0.2868(4) 0.2797(3) 0.1081(2) 0.0332(15) Uani 1 1 d . . .
O1 O 0.2604(3) 0.45844(19) 0.14993(14) 0.0273(11) Uani 1 1 d . . .
O2 O 0.1893(3) 0.48766(19) 0.07045(14) 0.0263(11) Uani 1 1 d . . .
O3 O 0.3259(3) 0.54688(19) 0.10371(14) 0.0259(11) Uani 1 1 d . . .
O4 O 0.1675(3) 0.55869(19) 0.13740(14) 0.0274(11) Uani 1 1 d . . .
O5 O 0.2994(3) 0.3417(2) 0.10793(14) 0.0289(11) Uani 1 1 d . . .
O6 O 0.2497(4) 0.2542(2) 0.14228(18) 0.0516(15) Uani 1 1 d . . .
O7 O 0.3139(4) 0.2479(2) 0.07505(17) 0.0484(15) Uani 1 1 d . . .
O8 O 0.7385(3) 0.4641(3) 0.12389(16) 0.0458(14) Uani 1 1 d . . .
O9 O 0.7291(3) 0.4050(2) 0.06360(16) 0.0370(13) Uani 1 1 d . . .
O10 O 0.7700(5) 0.3651(3) 0.1297(2) 0.097(3) Uani 1 1 d . . .
O11 O 0.3336(4) 0.1068(2) 0.30313(17) 0.0545(15) Uani 1 1 d . . .
O12 O 0.2222(4) 0.1531(3) 0.33901(19) 0.0654(18) Uani 1 1 d . . .
O13 O 0.2278(4) 0.1558(2) 0.26437(18) 0.0504(15) Uani 1 1 d . . .
O14 O 0.4535(4) 0.1232(4) 0.3796(2) 0.092(2) Uani 1 1 d . . .
H14A H 0.4119 0.1095 0.3620 0.138 Uiso 1 1 calc R . .
O15 O 0.8243(5) 0.2486(4) 0.1165(3) 0.137(3) Uani 1 1 d . . .
P1 P 0.23512(12) 0.50833(8) 0.11479(6) 0.0239(4) Uani 1 1 d . . .

loop_
_atom_site_aniso_label
_atom_site_aniso_U_11
_atom_site_aniso_U_22
_atom_site_aniso_U_33
_atom_site_aniso_U_23
_atom_site_aniso_U_13
_atom_site_aniso_U_12
C1 0.013(4) 0.024(4) 0.048(5) 0.010(4) 0.002(3) -0.004(3)
C2 0.019(4) 0.019(4) 0.029(4) 0.008(3) -0.001(3) 0.003(3)
C3 0.024(4) 0.021(4) 0.032(4) 0.002(3) 0.008(4) -0.003(3)
C4 0.015(3) 0.034(4) 0.036(4) 0.005(3) 0.008(4) -0.007(4)
C5 0.029(4) 0.016(4) 0.041(4) 0.004(3) 0.000(4) -0.006(4)
C6 0.016(4) 0.031(5) 0.044(5) -0.010(4) 0.014(4) -0.014(4)
C7 0.018(4) 0.029(4) 0.046(5) -0.004(4) 0.007(4) -0.014(4)
C8 0.018(4) 0.028(4) 0.033(4) -0.002(3) 0.005(3) -0.004(3)
C9 0.022(4) 0.013(4) 0.038(4) 0.004(3) -0.003(3) -0.003(3)
C10 0.021(4) 0.018(4) 0.036(4) 0.007(3) 0.001(3) 0.006(3)
C11 0.021(4) 0.015(4) 0.031(4) 0.003(3) -0.004(4) -0.001(3)
C12 0.026(4) 0.022(4) 0.039(4) 0.000(3) 0.008(3) -0.002(3)
C13 0.036(5) 0.020(4) 0.041(5) -0.002(3) -0.004(4) 0.006(4)
C14 0.017(4) 0.016(4) 0.036(4) 0.000(3) -0.001(3) -0.005(3)
C15 0.020(4) 0.013(4) 0.040(4) 0.001(3) 0.006(3) -0.005(3)
C16 0.031(5) 0.025(4) 0.030(4) 0.000(3) 0.001(3) 0.001(3)
C17 0.018(4) 0.018(4) 0.028(4) 0.003(3) -0.004(3) -0.008(3)
C18 0.023(4) 0.019(4) 0.038(4) -0.007(3) -0.004(4) 0.000(3)
C19 0.023(4) 0.016(4) 0.047(5) -0.008(3) -0.002(3) -0.002(3)
C20 0.023(4) 0.020(4) 0.052(5) -0.005(4) -0.012(4) 0.001(3)
C21 0.025(4) 0.014(4) 0.050(5) 0.003(3) -0.007(4) -0.007(3)
C22 0.015(4) 0.021(4) 0.039(4) 0.001(3) 0.002(3) 0.007(3)
C23 0.016(4) 0.045(5) 0.044(5) 0.002(4) 0.001(4) 0.009(3)
C24 0.022(4) 0.022(4) 0.049(5) 0.007(4) -0.002(4) 0.006(4)
C25 0.028(4) 0.019(4) 0.041(5) 0.004(4) -0.003(4) 0.002(3)
C26 0.027(4) 0.025(4) 0.047(5) 0.011(4) -0.006(4) 0.003(4)
C27 0.030(4) 0.024(4) 0.044(5) 0.005(4) -0.017(4) 0.004(4)
C28 0.019(4) 0.032(5) 0.052(5) 0.010(4) -0.007(4) 0.007(3)
C29 0.030(4) 0.033(5) 0.045(5) -0.008(4) -0.002(4) -0.010(4)
C30 0.022(4) 0.019(4) 0.042(4) 0.002(3) 0.007(3) 0.003(3)
C31 0.029(4) 0.007(4) 0.038(4) 0.001(3) -0.002(3) 0.006(3)
C32 0.020(4) 0.021(4) 0.033(4) 0.006(3) 0.000(3) 0.002(3)
C33 0.026(4) 0.014(4) 0.046(5) 0.002(3) -0.010(4) -0.005(3)
C34 0.038(5) 0.018(4) 0.038(5) -0.001(3) -0.010(4) 0.005(4)
C35 0.035(5) 0.019(4) 0.030(4) -0.001(3) -0.005(3) 0.009(3)
C36 0.012(4) 0.024(4) 0.048(5) 0.000(3) 0.004(3) -0.007(3)
C37 0.034(4) 0.016(4) 0.048(4) 0.014(3) 0.001(4) -0.013(4)
C38 0.040(5) 0.026(4) 0.047(5) -0.010(4) 0.001(4) 0.003(4)
C39 0.062(7) 0.078(7) 0.056(6) 0.010(5) -0.002(5) 0.021(6)
Cu1 0.0166(4) 0.0166(4) 0.0337(5) 0.0021(4) 0.0011(4) -0.0008(4)
Cu2 0.0200(4) 0.0155(4) 0.0391(5) -0.0006(4) 0.0005(4) -0.0002(4)
N1 0.021(3) 0.023(3) 0.036(3) 0.003(3) 0.005(3) -0.006(3)
N2 0.015(3) 0.013(3) 0.038(4) 0.003(3) 0.002(3) -0.001(2)
N3 0.018(3) 0.022(3) 0.035(3) 0.003(3) 0.003(3) -0.002(3)
N4 0.018(3) 0.018(3) 0.038(4) -0.001(3) 0.005(3) 0.004(3)
N5 0.020(3) 0.019(3) 0.035(3) 0.004(3) 0.002(3) 0.003(3)
N6 0.018(3) 0.019(3) 0.039(3) 0.003(3) -0.002(3) 0.008(3)
N7 0.030(4) 0.021(4) 0.038(4) 0.000(3) -0.002(3) 0.001(3)
N8 0.024(3) 0.013(3) 0.036(3) 0.000(3) -0.002(3) -0.006(3)
N9 0.049(5) 0.022(4) 0.047(4) -0.002(3) 0.020(4) -0.005(3)
N10 0.015(3) 0.033(4) 0.061(5) 0.008(4) -0.006(3) -0.007(3)
N11 0.023(3) 0.034(4) 0.043(4) -0.003(4) -0.005(3) -0.001(3)
O1 0.023(3) 0.017(3) 0.042(3) 0.005(2) 0.002(2) 0.004(2)
O2 0.025(3) 0.019(3) 0.035(3) 0.001(2) -0.006(2) -0.001(2)
O3 0.017(3) 0.016(2) 0.045(3) 0.008(2) 0.004(2) -0.001(2)
O4 0.022(3) 0.021(3) 0.039(3) -0.002(2) 0.000(2) 0.006(2)
O5 0.034(3) 0.015(3) 0.038(3) 0.005(2) 0.002(2) 0.002(2)
O6 0.066(4) 0.032(3) 0.057(4) 0.006(3) 0.009(3) -0.010(3)
O7 0.065(4) 0.036(3) 0.044(3) -0.009(3) 0.001(3) 0.024(3)
O8 0.047(4) 0.049(4) 0.041(3) -0.005(3) 0.009(3) -0.015(3)
O9 0.023(3) 0.049(3) 0.040(3) -0.013(3) -0.004(2) 0.000(3)
O10 0.095(6) 0.070(5) 0.127(6) 0.056(5) -0.043(5) 0.005(4)
O11 0.028(3) 0.058(4) 0.078(4) -0.006(3) 0.010(3) 0.018(3)
O12 0.065(4) 0.081(5) 0.050(4) 0.014(3) 0.018(3) 0.046(4)
O13 0.045(4) 0.054(4) 0.053(4) -0.006(3) 0.003(3) 0.001(3)
O14 0.058(5) 0.145(7) 0.074(5) 0.039(5) -0.012(4) 0.019(5)
O15 0.110(7) 0.180(9) 0.122(6) -0.020(6) 0.000(6) -0.009(6)
P1 0.0199(10) 0.0138(10) 0.0379(11) 0.0023(8) 0.0011(9) -0.0018(8)

loop_
_geom_bond_atom_site_label_1
_geom_bond_atom_site_label_2
_geom_bond_distance
_geom_bond_site_symmetry_2
_geom_bond_publ_flag
C1 N3 1.453(7) . ?
C1 C2 1.464(8) . ?
C1 H1A 0.9900 . ?
C1 H1B 0.9900 . ?
C2 C3 1.189(8) . ?
C3 C4 1.450(9) . ?
C4 N8 1.489(7) . ?
C4 H4A 0.9900 . ?
C4 H4B 0.9900 . ?
C5 C6 1.452(9) . ?
C5 N1 1.484(8) . ?
C5 H5A 0.9900 . ?
C5 H5B 0.9900 . ?
C6 C7 1.186(9) . ?
C7 C8 1.461(9) . ?
C8 N5 1.482(7) . ?
C8 H8A 0.9900 . ?
C8 H8B 0.9900 . ?
C9 N3 1.486(7) . ?
C9 C10 1.512(8) . ?
C9 H9A 0.9900 . ?
C9 H9B 0.9900 . ?
C10 C14 1.354(8) . ?
C10 N4 1.368(8) . ?
C11 N4 1.356(7) . ?
C11 C12 1.360(8) . ?
C11 C15 1.511(8) . ?
C12 C13 1.389(9) . ?
C12 H12 0.9500 . ?
C13 C14 1.396(8) . ?
C13 H13 0.9500 . ?
C14 H14 0.9500 . ?
C15 N1 1.487(7) . ?
C15 H15A 0.9900 . ?
C15 H15B 0.9900 . ?
C16 N1 1.474(7) . ?
C16 C17 1.505(8) . ?
C16 H16A 0.9900 . ?
C16 H16B 0.9900 . ?
C17 N2 1.326(7) . ?
C17 C21 1.375(8) . ?
C18 C19 1.370(8) . ?
C18 N2 1.374(7) . ?
C18 C22 1.507(8) . ?
C19 C20 1.364(9) . ?
C19 H19 0.9500 . ?
C20 C21 1.400(9) . ?
C20 H20 0.9500 . ?
C21 H21 0.9500 . ?
C22 N3 1.491(7) . ?
C22 H22A 0.9900 . ?
C22 H22B 0.9900 . ?
C23 N5 1.490(8) . ?
C23 C24 1.509(9) . ?
C23 H23A 0.9900 . ?
C23 H23B 0.9900 . ?
C24 N7 1.342(8) . ?
C24 C28 1.376(9) . ?
C25 N7 1.325(8) . ?
C25 C26 1.397(9) . ?
C25 C29 1.511(9) . ?
C26 C27 1.388(9) . ?
C26 H26 0.9500 . ?
C27 C28 1.391(9) . ?
C27 H27 0.9500 . ?
C28 H28 0.9500 . ?
C29 N8 1.517(8) . ?
C29 H29A 0.9900 . ?
C29 H29B 0.9900 . ?
C30 N8 1.484(7) . ?
C30 C31 1.499(8) . ?
C30 H30A 0.9900 . ?
C30 H30B 0.9900 . ?
C31 N6 1.353(7) . ?
C31 C35 1.377(8) . ?
C32 N6 1.361(8) . ?
C32 C33 1.371(8) . ?
C32 C36 1.491(8) . ?
C33 C34 1.382(9) . ?
C33 H33 0.9500 . ?
C34 C35 1.379(9) . ?
C34 H34 0.9500 . ?
C35 H35 0.9500 . ?
C36 N5 1.493(7) . ?
C36 H36A 0.9900 . ?
C36 H36B 0.9900 . ?
C37 O3 1.430(6) . ?
C37 H37A 0.9800 . ?
C37 H37B 0.9800 . ?
C37 H37C 0.9800 . ?
C38 O4 1.443(7) . ?
C38 H38A 0.9800 . ?
C38 H38B 0.9800 . ?
C38 H38C 0.9800 . ?
C39 O14 1.433(9) . ?
C39 H39A 0.9800 . ?
C39 H39B 0.9800 . ?
C39 H39C 0.9800 . ?
Cu1 O1 1.922(4) . ?
Cu1 N2 1.978(5) . ?
Cu1 O5 1.996(4) . ?
Cu1 N4 2.008(5) . ?
Cu1 N1 2.352(5) . ?
Cu1 N3 2.435(5) . ?
Cu2 O2 1.883(4) . ?
Cu2 N6 1.924(5) . ?
Cu2 N7 2.169(5) . ?
Cu2 N5 2.218(5) . ?
Cu2 N8 2.227(5) . ?
N9 O12 1.227(7) . ?
N9 O13 1.235(7) . ?
N9 O11 1.268(7) . ?
N10 O10 1.222(7) . ?
N10 O9 1.237(7) . ?
N10 O8 1.242(7) . ?
N11 O7 1.224(7) . ?
N11 O6 1.241(7) . ?
N11 O5 1.306(7) . ?
O1 P1 1.496(4) . ?
O2 P1 1.502(4) . ?
O3 P1 1.583(4) . ?
O4 P1 1.581(4) . ?
O14 H14A 0.8400 . ?
